data_7006187
loop_
_publ_author_name
'Errington, R. John'
'Petkar, Sagar S.'
'Middleton, Paul S.'
'McFarlane, William'
'Clegg, William'
'Coxall, Robert A.'
'Harrington, Ross W.'

_publ_section_title
;
 Non-aqueous synthetic methodology for TiW(5) polyoxometalates:
 protonolysis of [(MeO)TiW(5)O(18)](3-) with alcohols, water and
 phenols.
;
_journal_issue 44
_journal_name_full 'Dalton transactions (Cambridge, England : 2003)'
_journal_page_first 5211
_journal_page_last 5222
_journal_paper_doi 10.1039/b709732h
_journal_year 2007
_chemical_formula_moiety '6 C16 H36 N +, O37 Ti2 W10 6-,2 C2 H3 N'
_chemical_formula_sum 'C100 H222 N8 O37 Ti2 W10'
_chemical_formula_weight 4063.16
_chemical_name_systematic
;
?
;
_space_group_IT_number 96
_symmetry_cell_setting tetragonal
_symmetry_space_group_name_Hall 'P 4nw 2abw'
_symmetry_space_group_name_H-M 'P 43 21 2'
_atom_sites_solution_hydrogens geom
_atom_sites_solution_primary direct
_atom_sites_solution_secondary difmap
_audit_creation_method SHELXL-97
_cell_angle_alpha 90.00
_cell_angle_beta 90.00
_cell_angle_gamma 90.00
_cell_formula_units_Z 4
_cell_length_a 16.1552(3)
_cell_length_b 16.1552(3)
_cell_length_c 50.7709(18)
_cell_measurement_reflns_used 31726
_cell_measurement_temperature 160(2)
_cell_measurement_theta_max 29.0
_cell_measurement_theta_min 2.36
_cell_volume 13250.7(6)
_computing_cell_refinement 'Bruker SAINT'
_computing_data_collection 'Bruker SMART'
_computing_data_reduction 'Bruker SAINT'
_computing_molecular_graphics 'Bruker SHELXTL'
_computing_publication_material 'Bruker SHELXTL and local programs'
_computing_structure_refinement 'Bruker SHELXTL'
_computing_structure_solution 'Bruker SHELXTL'
_diffrn_ambient_temperature 160(2)
_diffrn_measured_fraction_theta_full 0.962
_diffrn_measured_fraction_theta_max 0.962
_diffrn_measurement_device_type 'Bruker SMART 1K CCD diffractometer'
_diffrn_measurement_method 'thin-slice \w scans'
_diffrn_radiation_monochromator graphite
_diffrn_radiation_source 'sealed tube'
_diffrn_radiation_type MoK\a
_diffrn_radiation_wavelength 0.71073
_diffrn_reflns_av_R_equivalents 0.0513
_diffrn_reflns_av_sigmaI/netI 0.0342
_diffrn_reflns_limit_h_max 20
_diffrn_reflns_limit_h_min -21
_diffrn_reflns_limit_k_max 21
_diffrn_reflns_limit_k_min -22
_diffrn_reflns_limit_l_max 68
_diffrn_reflns_limit_l_min -69
_diffrn_reflns_number 117633
_diffrn_reflns_theta_full 29.04
_diffrn_reflns_theta_max 29.04
_diffrn_reflns_theta_min 1.32
_diffrn_standards_number 0
_exptl_absorpt_coefficient_mu 8.826
_exptl_absorpt_correction_T_max 0.271
_exptl_absorpt_correction_T_min 0.126
_exptl_absorpt_correction_type multi-scan
_exptl_absorpt_process_details SADABS
_exptl_crystal_colour colourless
_exptl_crystal_density_diffrn 2.037
_exptl_crystal_density_method 'not measured'
_exptl_crystal_description block
_exptl_crystal_F_000 7832
_exptl_crystal_size_max 0.40
_exptl_crystal_size_mid 0.40
_exptl_crystal_size_min 0.20
_refine_diff_density_max 2.851
_refine_diff_density_min -2.909
_refine_diff_density_rms 0.227
_refine_ls_abs_structure_details 'Flack H D (1983), Acta Cryst. A39, 876-881'
_refine_ls_abs_structure_Flack 0.049(12)
_refine_ls_extinction_coef 0.000017(2)
_refine_ls_extinction_expression Fc^*^=kFc[1+0.001xFc^2^\l^3^/sin(2\q)]^-1/4^
_refine_ls_extinction_method SHELXL
_refine_ls_goodness_of_fit_ref 1.243
_refine_ls_hydrogen_treatment constr
_refine_ls_matrix_type full
_refine_ls_number_parameters 726
_refine_ls_number_reflns 16726
_refine_ls_number_restraints 0
_refine_ls_restrained_S_all 1.243
_refine_ls_R_factor_all 0.0481
_refine_ls_R_factor_gt 0.0409
_refine_ls_shift/su_max 0.002
_refine_ls_shift/su_mean 0.000
_refine_ls_structure_factor_coef Fsqd
_refine_ls_weighting_details 'calc w=1/[\s^2^(Fo^2^)+(0.0120P)^2^+136.7215P] where P=(Fo^2^+2Fc^2^)/3'
_refine_ls_weighting_scheme calc
_refine_ls_wR_factor_gt 0.0826
_refine_ls_wR_factor_ref 0.0853
_reflns_number_gt 15374
_reflns_number_total 16726
_reflns_threshold_expression I>2\s(I)
_cod_data_source_file b709732h.txt
_cod_data_source_block rje295_(TBA)6[5].2MeCN
_cod_database_code 7006187

loop_
_symmetry_equiv_pos_as_xyz
'x, y, z'
'-x, -y, z+1/2'
'-y+1/2, x+1/2, z+3/4'
'y+1/2, -x+1/2, z+1/4'
'-x+1/2, y+1/2, -z+3/4'
'x+1/2, -y+1/2, -z+1/4'
'y, x, -z'
'-y, -x, -z+1/2'

loop_
_atom_site_label
_atom_site_type_symbol
_atom_site_fract_x
_atom_site_fract_y
_atom_site_fract_z
_atom_site_U_iso_or_equiv
_atom_site_adp_type
_atom_site_occupancy
_atom_site_symmetry_multiplicity
_atom_site_calc_flag
_atom_site_refinement_flags
_atom_site_disorder_assembly
_atom_site_disorder_group
Ti1 Ti 0.50998(8) 0.50459(8) 0.03539(2) 0.0109(3) Uani 1 1 d . . .
W1 W 0.378439(19) 0.49205(2) 0.082562(6) 0.01622(7) Uani 1 1 d . . .
W2 W 0.53249(2) 0.36114(2) 0.078652(7) 0.01553(7) Uani 1 1 d . . .
W3 W 0.662236(19) 0.51722(2) 0.075618(7) 0.01662(7) Uani 1 1 d . . .
W4 W 0.50724(2) 0.648373(19) 0.079178(6) 0.01664(7) Uani 1 1 d . . .
W5 W 0.53160(2) 0.50486(2) 0.125146(6) 0.02092(8) Uani 1 1 d . . .
O1 O 0.5203(3) 0.5046(3) 0.07933(10) 0.0127(9) Uani 1 1 d . . .
O2 O 0.5004(4) 0.7542(4) 0.08019(15) 0.0302(15) Uani 1 1 d . . .
O3 O 0.7670(4) 0.5291(4) 0.07308(14) 0.0287(15) Uani 1 1 d . . .
O4 O 0.5403(5) 0.5040(5) 0.15850(11) 0.0366(17) Uani 1 1 d . . .
O5 O 0.2723(4) 0.4831(4) 0.08581(12) 0.0233(14) Uani 1 1 d . . .
O6 O 0.5421(4) 0.2562(4) 0.07867(14) 0.0287(15) Uani 1 1 d . . .
O7 O 0.5025(4) 0.5025(4) 0.0000 0.0234(19) Uani 1 2 d S . .
O8 O 0.5182(4) 0.6189(4) 0.11656(12) 0.0243(14) Uani 1 1 d . . .
O9 O 0.6461(4) 0.3981(4) 0.07736(13) 0.0226(13) Uani 1 1 d . . .
O10 O 0.4144(4) 0.4941(5) 0.11859(11) 0.0293(16) Uani 1 1 d . . .
O11 O 0.4165(4) 0.3775(4) 0.08332(14) 0.0245(14) Uani 1 1 d . . .
O12 O 0.3949(4) 0.6099(4) 0.08322(12) 0.0183(13) Uani 1 1 d . . .
O13 O 0.6248(3) 0.6312(4) 0.07744(12) 0.0184(12) Uani 1 1 d . . .
O14 O 0.4995(4) 0.6218(3) 0.04345(11) 0.0173(11) Uani 1 1 d . . .
O15 O 0.5230(3) 0.3871(3) 0.04322(10) 0.0147(11) Uani 1 1 d . . .
O16 O 0.6435(4) 0.5155(4) 0.11340(11) 0.0225(13) Uani 1 1 d . . .
O17 O 0.3956(3) 0.4934(4) 0.04636(10) 0.0158(11) Uani 1 1 d . . .
O18 O 0.6281(3) 0.5153(4) 0.04059(11) 0.0169(11) Uani 1 1 d . . .
O19 O 0.5406(4) 0.3906(4) 0.11634(11) 0.0202(13) Uani 1 1 d . . .
N1 N 0.7816(5) -0.1897(5) 0.09366(16) 0.0270(18) Uani 1 1 d . . .
N2 N 0.2006(5) 0.2105(6) 0.25021(17) 0.029(2) Uani 1 1 d . . .
N3 N 0.7347(5) 0.2943(5) 0.15768(15) 0.0185(15) Uani 1 1 d . . .
N4 N -0.1404(6) 0.1404(6) 0.2500 0.062(5) Uani 1 2 d S . .
N5 N 0.7769(9) 0.7769(9) 0.0000 0.086(8) Uani 1 2 d S . .
C1 C 0.7512(6) -0.1425(6) 0.1179(2) 0.030(2) Uani 1 1 d . . .
H1A H 0.7914 -0.1505 0.1324 0.035 Uiso 1 1 calc R . .
H1B H 0.7497 -0.0827 0.1137 0.035 Uiso 1 1 calc R . .
C2 C 0.6659(7) -0.1688(8) 0.1275(3) 0.047(3) Uani 1 1 d . . .
H2A H 0.6238 -0.1522 0.1143 0.056 Uiso 1 1 calc R . .
H2B H 0.6642 -0.2298 0.1292 0.056 Uiso 1 1 calc R . .
C3 C 0.6458(7) -0.1307(8) 0.1532(2) 0.042(3) Uani 1 1 d . . .
H3A H 0.6509 -0.0698 0.1517 0.050 Uiso 1 1 calc R . .
H3B H 0.6864 -0.1497 0.1665 0.050 Uiso 1 1 calc R . .
C4 C 0.5599(8) -0.1520(10) 0.1625(3) 0.057(4) Uani 1 1 d . . .
H4A H 0.5193 -0.1213 0.1520 0.086 Uiso 1 1 calc R . .
H4B H 0.5541 -0.1371 0.1811 0.086 Uiso 1 1 calc R . .
H4C H 0.5505 -0.2115 0.1603 0.086 Uiso 1 1 calc R . .
C5 C 0.7202(7) -0.1813(7) 0.0718(2) 0.035(2) Uani 1 1 d . . .
H5A H 0.7379 -0.2176 0.0571 0.042 Uiso 1 1 calc R . .
H5B H 0.6662 -0.2023 0.0781 0.042 Uiso 1 1 calc R . .
C6 C 0.7073(7) -0.0960(7) 0.0611(2) 0.040(3) Uani 1 1 d . . .
H6A H 0.6932 -0.0587 0.0759 0.048 Uiso 1 1 calc R . .
H6B H 0.7602 -0.0764 0.0535 0.048 Uiso 1 1 calc R . .
C7 C 0.6419(9) -0.0885(8) 0.0406(3) 0.054(4) Uani 1 1 d . . .
H7A H 0.5876 -0.1020 0.0486 0.065 Uiso 1 1 calc R . .
H7B H 0.6527 -0.1292 0.0265 0.065 Uiso 1 1 calc R . .
C8 C 0.6379(10) -0.0026(10) 0.0288(2) 0.062(4) Uani 1 1 d . . .
H8A H 0.6938 0.0153 0.0238 0.093 Uiso 1 1 calc R . .
H8B H 0.6151 0.0361 0.0417 0.093 Uiso 1 1 calc R . .
H8C H 0.6024 -0.0035 0.0131 0.093 Uiso 1 1 calc R . .
C9 C 0.8642(7) -0.1515(7) 0.0858(2) 0.034(2) Uani 1 1 d . . .
H9A H 0.9039 -0.1585 0.1004 0.040 Uiso 1 1 calc R . .
H9B H 0.8563 -0.0913 0.0830 0.040 Uiso 1 1 calc R . .
C10 C 0.9013(8) -0.1889(9) 0.0609(3) 0.050(3) Uani 1 1 d . . .
H10A H 0.9214 -0.2454 0.0650 0.060 Uiso 1 1 calc R . .
H10B H 0.8572 -0.1939 0.0474 0.060 Uiso 1 1 calc R . .
C11 C 0.9711(11) -0.1397(11) 0.0496(3) 0.080(5) Uani 1 1 d . . .
H11A H 0.9523 -0.0821 0.0467 0.096 Uiso 1 1 calc R . .
H11B H 1.0170 -0.1382 0.0626 0.096 Uiso 1 1 calc R . .
C12 C 1.0021(12) -0.1728(16) 0.0249(3) 0.134(11) Uani 1 1 d . . .
H12A H 1.0058 -0.2333 0.0261 0.201 Uiso 1 1 calc R . .
H12B H 1.0571 -0.1499 0.0213 0.201 Uiso 1 1 calc R . .
H12C H 0.9643 -0.1577 0.0106 0.201 Uiso 1 1 calc R . .
C13 C 0.7921(7) -0.2814(6) 0.0995(2) 0.032(2) Uani 1 1 d . . .
H13A H 0.7370 -0.3051 0.1033 0.039 Uiso 1 1 calc R . .
H13B H 0.8134 -0.3089 0.0834 0.039 Uiso 1 1 calc R . .
C14 C 0.8494(7) -0.3018(6) 0.12211(19) 0.028(2) Uani 1 1 d . . .
H14A H 0.8299 -0.2739 0.1383 0.034 Uiso 1 1 calc R . .
H14B H 0.9059 -0.2818 0.1181 0.034 Uiso 1 1 calc R . .
C15 C 0.8507(7) -0.3951(6) 0.1263(2) 0.032(2) Uani 1 1 d . . .
H15A H 0.7936 -0.4148 0.1296 0.038 Uiso 1 1 calc R . .
H15B H 0.8712 -0.4223 0.1101 0.038 Uiso 1 1 calc R . .
C16 C 0.9053(7) -0.4205(7) 0.1494(2) 0.038(3) Uani 1 1 d . . .
H16A H 0.9615 -0.3994 0.1466 0.056 Uiso 1 1 calc R . .
H16B H 0.9068 -0.4810 0.1507 0.056 Uiso 1 1 calc R . .
H16C H 0.8827 -0.3973 0.1657 0.056 Uiso 1 1 calc R . .
C17 C 0.1127(6) 0.2156(6) 0.2614(2) 0.029(2) Uani 1 1 d . . .
H17A H 0.0735 0.1978 0.2475 0.035 Uiso 1 1 calc R . .
H17B H 0.1080 0.1758 0.2761 0.035 Uiso 1 1 calc R . .
C18 C 0.0862(7) 0.2990(7) 0.2711(2) 0.035(2) Uani 1 1 d . . .
H18A H 0.1042 0.3423 0.2585 0.041 Uiso 1 1 calc R . .
H18B H 0.1123 0.3105 0.2884 0.041 Uiso 1 1 calc R . .
C19 C -0.0075(7) 0.3008(6) 0.2739(2) 0.037(3) Uani 1 1 d . . .
H19A H -0.0327 0.3011 0.2561 0.045 Uiso 1 1 calc R . .
H19B H -0.0258 0.2498 0.2830 0.045 Uiso 1 1 calc R . .
C20 C -0.0381(9) 0.3753(8) 0.2891(3) 0.054(3) Uani 1 1 d . . .
H20A H -0.0211 0.3706 0.3075 0.080 Uiso 1 1 calc R . .
H20B H -0.0987 0.3779 0.2881 0.080 Uiso 1 1 calc R . .
H20C H -0.0145 0.4258 0.2814 0.080 Uiso 1 1 calc R . .
C21 C 0.1975(6) 0.2515(7) 0.22288(18) 0.032(2) Uani 1 1 d . . .
H21A H 0.1835 0.2082 0.2098 0.038 Uiso 1 1 calc R . .
H21B H 0.1514 0.2920 0.2229 0.038 Uiso 1 1 calc R . .
C22 C 0.2753(7) 0.2961(7) 0.21328(19) 0.033(2) Uani 1 1 d . . .
H22A H 0.2885 0.3427 0.2252 0.039 Uiso 1 1 calc R . .
H22B H 0.3228 0.2574 0.2132 0.039 Uiso 1 1 calc R . .
C23 C 0.2597(7) 0.3284(8) 0.1854(2) 0.038(3) Uani 1 1 d . . .
H23A H 0.2538 0.2810 0.1732 0.046 Uiso 1 1 calc R . .
H23B H 0.2073 0.3601 0.1852 0.046 Uiso 1 1 calc R . .
C24 C 0.3300(9) 0.3836(8) 0.1761(3) 0.051(3) Uani 1 1 d . . .
H24A H 0.3348 0.4316 0.1878 0.077 Uiso 1 1 calc R . .
H24B H 0.3186 0.4025 0.1581 0.077 Uiso 1 1 calc R . .
H24C H 0.3820 0.3523 0.1763 0.077 Uiso 1 1 calc R . .
C25 C 0.2210(6) 0.1195(6) 0.2475(2) 0.029(2) Uani 1 1 d . . .
H25A H 0.2188 0.0941 0.2652 0.035 Uiso 1 1 calc R . .
H25B H 0.1772 0.0932 0.2367 0.035 Uiso 1 1 calc R . .
C26 C 0.3030(7) 0.0988(7) 0.2355(2) 0.036(3) Uani 1 1 d . . .
H26A H 0.3476 0.1296 0.2446 0.044 Uiso 1 1 calc R . .
H26B H 0.3034 0.1148 0.2166 0.044 Uiso 1 1 calc R . .
C27 C 0.3176(7) 0.0055(8) 0.2381(2) 0.040(3) Uani 1 1 d . . .
H27A H 0.3200 -0.0090 0.2571 0.048 Uiso 1 1 calc R . .
H27B H 0.2701 -0.0244 0.2303 0.048 Uiso 1 1 calc R . .
C28 C 0.3963(8) -0.0228(9) 0.2249(3) 0.050(3) Uani 1 1 d . . .
H28A H 0.3946 -0.0079 0.2062 0.074 Uiso 1 1 calc R . .
H28B H 0.4015 -0.0830 0.2266 0.074 Uiso 1 1 calc R . .
H28C H 0.4439 0.0040 0.2333 0.074 Uiso 1 1 calc R . .
C29 C 0.2618(6) 0.2549(6) 0.26747(18) 0.028(2) Uani 1 1 d . . .
H29A H 0.2451 0.3137 0.2688 0.033 Uiso 1 1 calc R . .
H29B H 0.3167 0.2531 0.2589 0.033 Uiso 1 1 calc R . .
C30 C 0.2701(7) 0.2196(7) 0.29533(18) 0.032(2) Uani 1 1 d . . .
H30A H 0.2146 0.2122 0.3032 0.038 Uiso 1 1 calc R . .
H30B H 0.2977 0.1649 0.2947 0.038 Uiso 1 1 calc R . .
C31 C 0.3210(7) 0.2793(7) 0.31199(19) 0.032(2) Uani 1 1 d . . .
H31A H 0.3198 0.2600 0.3305 0.038 Uiso 1 1 calc R . .
H31B H 0.2942 0.3344 0.3115 0.038 Uiso 1 1 calc R . .
C32 C 0.4111(7) 0.2890(8) 0.3036(2) 0.046(3) Uani 1 1 d . . .
H32A H 0.4386 0.2350 0.3041 0.069 Uiso 1 1 calc R . .
H32B H 0.4393 0.3272 0.3156 0.069 Uiso 1 1 calc R . .
H32C H 0.4133 0.3112 0.2856 0.069 Uiso 1 1 calc R . .
C33 C 0.7613(6) 0.3424(6) 0.13367(17) 0.0227(19) Uani 1 1 d . . .
H33A H 0.7164 0.3394 0.1205 0.027 Uiso 1 1 calc R . .
H33B H 0.7675 0.4012 0.1388 0.027 Uiso 1 1 calc R . .
C34 C 0.8406(6) 0.3147(6) 0.1207(2) 0.031(2) Uani 1 1 d . . .
H34A H 0.8360 0.2556 0.1158 0.037 Uiso 1 1 calc R . .
H34B H 0.8870 0.3203 0.1333 0.037 Uiso 1 1 calc R . .
C35 C 0.8584(6) 0.3659(7) 0.09640(18) 0.030(2) Uani 1 1 d . . .
H35A H 0.8112 0.3610 0.0841 0.036 Uiso 1 1 calc R . .
H35B H 0.8633 0.4248 0.1015 0.036 Uiso 1 1 calc R . .
C36 C 0.9364(7) 0.3397(9) 0.0825(2) 0.044(3) Uani 1 1 d . . .
H36A H 0.9835 0.3448 0.0945 0.067 Uiso 1 1 calc R . .
H36B H 0.9454 0.3753 0.0671 0.067 Uiso 1 1 calc R . .
H36C H 0.9311 0.2821 0.0767 0.067 Uiso 1 1 calc R . .
C37 C 0.8024(5) 0.2929(5) 0.17821(18) 0.0193(18) Uani 1 1 d . . .
H37A H 0.7854 0.2553 0.1926 0.023 Uiso 1 1 calc R . .
H37B H 0.8531 0.2695 0.1701 0.023 Uiso 1 1 calc R . .
C38 C 0.8232(7) 0.3764(6) 0.1899(2) 0.032(2) Uani 1 1 d . . .
H38A H 0.7755 0.3966 0.2003 0.039 Uiso 1 1 calc R . .
H38B H 0.8333 0.4164 0.1754 0.039 Uiso 1 1 calc R . .
C39 C 0.8989(6) 0.3725(7) 0.2074(2) 0.033(2) Uani 1 1 d . . .
H39A H 0.8905 0.3290 0.2208 0.040 Uiso 1 1 calc R . .
H39B H 0.9473 0.3565 0.1966 0.040 Uiso 1 1 calc R . .
C40 C 0.9170(10) 0.4525(10) 0.2209(3) 0.073(5) Uani 1 1 d . . .
H40A H 0.9290 0.4951 0.2077 0.109 Uiso 1 1 calc R . .
H40B H 0.9650 0.4456 0.2325 0.109 Uiso 1 1 calc R . .
H40C H 0.8689 0.4693 0.2313 0.109 Uiso 1 1 calc R . .
C41 C 0.6579(6) 0.3374(6) 0.16827(17) 0.0219(19) Uani 1 1 d . . .
H41A H 0.6722 0.3956 0.1723 0.026 Uiso 1 1 calc R . .
H41B H 0.6154 0.3381 0.1542 0.026 Uiso 1 1 calc R . .
C42 C 0.6202(6) 0.2988(7) 0.1926(2) 0.032(2) Uani 1 1 d . . .
H42A H 0.5927 0.2461 0.1878 0.038 Uiso 1 1 calc R . .
H42B H 0.6644 0.2862 0.2055 0.038 Uiso 1 1 calc R . .
C43 C 0.5583(8) 0.3558(8) 0.2049(3) 0.048(3) Uani 1 1 d . . .
H43A H 0.5142 0.3683 0.1920 0.058 Uiso 1 1 calc R . .
H43B H 0.5859 0.4086 0.2095 0.058 Uiso 1 1 calc R . .
C44 C 0.5188(9) 0.3191(10) 0.2298(2) 0.059(4) Uani 1 1 d . . .
H44A H 0.4886 0.2685 0.2252 0.088 Uiso 1 1 calc R . .
H44B H 0.4803 0.3593 0.2375 0.088 Uiso 1 1 calc R . .
H44C H 0.5621 0.3059 0.2426 0.088 Uiso 1 1 calc R . .
C45 C 0.7171(6) 0.2052(6) 0.15098(19) 0.0231(19) Uani 1 1 d . . .
H45A H 0.6995 0.1765 0.1673 0.028 Uiso 1 1 calc R . .
H45B H 0.7693 0.1792 0.1451 0.028 Uiso 1 1 calc R . .
C46 C 0.6520(6) 0.1906(6) 0.13008(19) 0.0250(19) Uani 1 1 d . . .
H46A H 0.6700 0.2160 0.1133 0.030 Uiso 1 1 calc R . .
H46B H 0.5994 0.2170 0.1355 0.030 Uiso 1 1 calc R . .
C47 C 0.6384(7) 0.0975(6) 0.1262(2) 0.030(2) Uani 1 1 d . . .
H47A H 0.6914 0.0719 0.1207 0.036 Uiso 1 1 calc R . .
H47B H 0.6224 0.0726 0.1432 0.036 Uiso 1 1 calc R . .
C48 C 0.5730(7) 0.0768(7) 0.1060(2) 0.035(3) Uani 1 1 d . . .
H48A H 0.5200 0.1009 0.1114 0.053 Uiso 1 1 calc R . .
H48B H 0.5674 0.0166 0.1046 0.053 Uiso 1 1 calc R . .
H48C H 0.5893 0.0995 0.0888 0.053 Uiso 1 1 calc R . .
C49 C -0.2046(7) 0.2046(7) 0.2500 0.031(3) Uani 1 2 d S . .
C50 C -0.2534(6) 0.2534(6) 0.2500 0.038(4) Uani 1 2 d S . .
H50A H -0.3082 0.2273 0.2496 0.057 Uiso 0.50 1 calc PR . .
H50B H -0.2467 0.2888 0.2345 0.057 Uiso 0.50 1 calc PR . .
H50C H -0.2484 0.2871 0.2660 0.057 Uiso 0.50 1 calc PR . .
C51 C 0.7284(8) 0.7284(8) 0.0000 0.045(4) Uani 1 2 d S . .
C52 C 0.6644(7) 0.6644(7) 0.0000 0.063(7) Uani 1 2 d S . .
H52A H 0.6767 0.6234 -0.0137 0.095 Uiso 0.50 1 calc PR . .
H52B H 0.6104 0.6897 -0.0036 0.095 Uiso 0.50 1 calc PR . .
H52C H 0.6631 0.6371 0.0172 0.095 Uiso 0.50 1 calc PR . .

loop_
_atom_site_aniso_label
_atom_site_aniso_U_11
_atom_site_aniso_U_22
_atom_site_aniso_U_33
_atom_site_aniso_U_23
_atom_site_aniso_U_13
_atom_site_aniso_U_12
Ti1 0.0098(6) 0.0117(6) 0.0111(6) 0.0014(5) 0.0001(5) 0.0006(5)
W1 0.01349(15) 0.01790(17) 0.01728(15) 0.00261(13) 0.00396(11) 0.00082(13)
W2 0.02047(16) 0.01082(15) 0.01529(14) 0.00053(11) -0.00376(13) 0.00272(13)
W3 0.01235(15) 0.01739(17) 0.02011(15) -0.00460(12) -0.00415(12) 0.00177(12)
W4 0.01880(16) 0.01078(15) 0.02034(14) -0.00113(11) 0.00090(13) 0.00273(12)
W5 0.03007(19) 0.02210(18) 0.01060(13) -0.00151(14) -0.00223(13) 0.00450(15)
O1 0.012(3) 0.012(3) 0.014(2) -0.001(2) -0.008(2) 0.004(2)
O2 0.029(3) 0.010(3) 0.051(4) -0.002(3) -0.007(4) 0.002(3)
O3 0.017(3) 0.033(4) 0.037(4) -0.007(3) -0.002(3) -0.002(3)
O4 0.059(5) 0.044(4) 0.007(3) 0.000(3) -0.007(3) 0.004(4)
O5 0.012(3) 0.039(4) 0.019(3) -0.001(3) 0.013(2) 0.006(3)
O6 0.035(4) 0.019(3) 0.033(4) 0.005(3) -0.007(3) 0.004(3)
O7 0.028(3) 0.028(3) 0.014(4) 0.003(2) -0.003(2) 0.001(4)
O8 0.024(3) 0.025(3) 0.024(3) -0.013(3) -0.003(3) 0.009(3)
O9 0.017(3) 0.020(3) 0.030(3) -0.003(3) -0.002(3) 0.007(2)
O10 0.039(4) 0.042(4) 0.006(3) -0.008(3) 0.004(2) 0.004(3)
O11 0.027(3) 0.007(3) 0.039(4) -0.004(3) 0.006(3) 0.000(2)
O12 0.019(3) 0.013(3) 0.023(3) 0.006(2) 0.000(2) 0.001(2)
O13 0.016(3) 0.015(3) 0.024(3) -0.002(2) -0.003(2) -0.002(2)
O14 0.015(3) 0.013(3) 0.024(3) 0.003(2) -0.002(2) 0.002(2)
O15 0.012(3) 0.017(3) 0.015(3) -0.001(2) -0.003(2) 0.006(2)
O16 0.018(3) 0.025(3) 0.024(3) -0.007(3) -0.012(2) 0.001(2)
O17 0.014(3) 0.019(3) 0.014(3) 0.002(2) -0.003(2) 0.002(2)
O18 0.013(3) 0.020(3) 0.018(3) 0.001(2) 0.004(2) -0.001(2)
O19 0.025(3) 0.021(3) 0.014(3) -0.002(2) -0.004(2) 0.000(3)
N1 0.031(5) 0.023(4) 0.026(4) -0.004(3) -0.017(4) 0.000(3)
N2 0.022(4) 0.035(5) 0.029(5) 0.001(4) -0.002(3) -0.016(4)
N3 0.016(4) 0.014(4) 0.026(4) 0.002(3) -0.006(3) 0.001(3)
N4 0.053(7) 0.053(7) 0.080(13) -0.018(7) -0.018(7) 0.022(9)
N5 0.106(12) 0.106(12) 0.045(11) -0.006(9) 0.006(9) -0.054(15)
C1 0.038(6) 0.022(5) 0.029(5) -0.004(4) -0.005(4) -0.002(4)
C2 0.038(6) 0.046(7) 0.056(8) -0.004(6) -0.010(6) -0.008(5)
C3 0.043(7) 0.042(7) 0.040(6) 0.010(5) 0.001(5) -0.009(6)
C4 0.050(8) 0.079(11) 0.043(8) 0.001(7) 0.000(6) -0.009(7)
C5 0.042(6) 0.031(5) 0.031(6) -0.006(4) -0.021(5) 0.001(5)
C6 0.038(6) 0.044(7) 0.038(6) -0.004(5) -0.013(5) 0.000(5)
C7 0.062(9) 0.049(7) 0.051(8) -0.010(6) -0.038(7) 0.010(7)
C8 0.077(10) 0.073(10) 0.035(7) 0.006(7) -0.018(7) 0.030(9)
C9 0.045(6) 0.033(6) 0.023(5) -0.004(4) -0.009(4) 0.000(5)
C10 0.049(8) 0.054(8) 0.047(8) -0.012(6) -0.003(6) 0.013(6)
C11 0.081(12) 0.074(11) 0.084(12) -0.032(9) 0.017(9) -0.028(10)
C12 0.082(13) 0.24(3) 0.077(12) -0.098(15) 0.048(11) -0.084(17)
C13 0.042(6) 0.024(5) 0.031(5) -0.002(4) -0.019(5) -0.003(4)
C14 0.034(5) 0.027(5) 0.023(5) -0.005(4) -0.009(4) 0.003(4)
C15 0.030(5) 0.029(5) 0.037(6) -0.001(4) -0.005(5) -0.002(4)
C16 0.042(7) 0.025(5) 0.046(7) 0.002(5) -0.008(5) 0.002(5)
C17 0.024(5) 0.031(5) 0.034(6) -0.001(4) 0.005(4) -0.015(4)
C18 0.038(6) 0.028(5) 0.037(6) 0.005(5) -0.007(5) -0.011(5)
C19 0.044(7) 0.024(5) 0.043(6) 0.005(4) -0.007(5) 0.001(5)
C20 0.058(8) 0.048(8) 0.054(8) 0.006(6) 0.012(7) 0.009(7)
C21 0.026(5) 0.050(7) 0.019(5) -0.005(4) -0.004(4) -0.014(5)
C22 0.036(6) 0.043(6) 0.019(5) 0.003(4) 0.001(4) -0.003(5)
C23 0.045(7) 0.046(7) 0.025(5) 0.004(5) 0.006(5) 0.003(5)
C24 0.061(8) 0.042(7) 0.051(8) 0.003(6) 0.008(7) 0.003(6)
C25 0.022(5) 0.028(5) 0.038(6) 0.001(4) 0.001(4) -0.012(4)
C26 0.030(6) 0.045(7) 0.034(6) -0.002(5) -0.008(5) -0.018(5)
C27 0.031(6) 0.041(6) 0.048(7) 0.009(6) -0.009(5) 0.000(5)
C28 0.037(7) 0.060(9) 0.052(8) 0.005(7) -0.008(6) 0.000(6)
C29 0.034(6) 0.031(5) 0.018(5) -0.002(4) 0.001(4) -0.015(4)
C30 0.043(6) 0.033(6) 0.019(5) -0.002(4) -0.004(4) -0.004(5)
C31 0.037(6) 0.040(6) 0.019(5) -0.006(4) 0.000(4) -0.004(5)
C32 0.033(6) 0.059(8) 0.045(7) -0.018(6) -0.007(5) -0.009(6)
C33 0.030(5) 0.020(4) 0.018(4) 0.008(3) -0.003(4) -0.003(4)
C34 0.026(5) 0.028(5) 0.039(6) 0.007(4) 0.000(4) -0.001(4)
C35 0.033(5) 0.040(6) 0.018(4) 0.001(4) -0.002(4) -0.005(5)
C36 0.037(6) 0.067(9) 0.029(6) 0.008(6) 0.002(5) 0.004(6)
C37 0.014(4) 0.013(4) 0.031(5) 0.003(3) -0.008(3) -0.004(3)
C38 0.038(6) 0.030(5) 0.028(5) 0.006(4) -0.013(4) -0.004(5)
C39 0.027(5) 0.043(6) 0.030(5) -0.001(5) -0.013(4) -0.004(5)
C40 0.070(11) 0.070(11) 0.077(11) -0.024(9) -0.040(9) -0.007(8)
C41 0.027(4) 0.023(4) 0.016(4) 0.001(3) -0.005(4) 0.004(4)
C42 0.022(5) 0.047(6) 0.028(5) 0.006(5) -0.002(4) -0.001(5)
C43 0.042(7) 0.051(8) 0.051(7) 0.004(6) 0.016(6) 0.010(6)
C44 0.054(9) 0.087(11) 0.035(6) 0.004(6) 0.017(6) 0.011(7)
C45 0.025(5) 0.017(4) 0.028(5) 0.005(4) -0.006(4) -0.001(4)
C46 0.029(5) 0.019(4) 0.026(5) 0.003(4) -0.004(4) -0.002(4)
C47 0.040(6) 0.021(5) 0.029(5) 0.002(4) -0.011(5) 0.002(4)
C48 0.044(7) 0.028(6) 0.033(6) -0.005(4) -0.012(5) 0.000(5)
C49 0.041(6) 0.041(6) 0.011(7) 0.000(4) 0.000(4) 0.001(7)
C50 0.053(7) 0.053(7) 0.007(6) -0.003(5) -0.003(5) 0.034(9)
C51 0.054(7) 0.054(7) 0.027(8) -0.004(5) 0.004(5) -0.012(9)
C52 0.039(7) 0.039(7) 0.11(2) 0.019(9) -0.019(9) -0.013(9)

loop_
_atom_type_symbol
_atom_type_description
_atom_type_scat_dispersion_real
_atom_type_scat_dispersion_imag
_atom_type_scat_source
C C 0.0033 0.0016 'International Tables Vol C Tables 4.2.6.8 and 6.1.1.4'
H H 0.0000 0.0000 'International Tables Vol C Tables 4.2.6.8 and 6.1.1.4'
N N 0.0061 0.0033 'International Tables Vol C Tables 4.2.6.8 and 6.1.1.4'
O O 0.0106 0.0060 'International Tables Vol C Tables 4.2.6.8 and 6.1.1.4'
Ti Ti 0.2776 0.4457 'International Tables Vol C Tables 4.2.6.8 and 6.1.1.4'
W W -0.8490 6.8722 'International Tables Vol C Tables 4.2.6.8 and 6.1.1.4'

loop_
_geom_angle_atom_site_label_1
_geom_angle_atom_site_label_2
_geom_angle_atom_site_label_3
_geom_angle
_geom_angle_site_symmetry_1
_geom_angle_site_symmetry_3
_geom_angle_publ_flag
O1 Ti1 O7 178.87(19) . . ?
O1 Ti1 O14 78.3(2) . . ?
O1 Ti1 O15 77.8(2) . . ?
O1 Ti1 O17 77.5(2) . . ?
O1 Ti1 O18 77.9(2) . . ?
O7 Ti1 O14 102.8(2) . . ?
O7 Ti1 O15 101.1(2) . . ?
O7 Ti1 O17 102.8(3) . . ?
O7 Ti1 O18 101.8(3) . . ?
O14 Ti1 O15 156.1(2) . . ?
O14 Ti1 O17 87.0(3) . . ?
O14 Ti1 O18 88.3(2) . . ?
O15 Ti1 O17 87.3(2) . . ?
O15 Ti1 O18 87.3(2) . . ?
O17 Ti1 O18 155.4(2) . . ?
O1 W1 O5 178.6(2) . . ?
O1 W1 O10 76.5(2) . . ?
O1 W1 O11 76.8(2) . . ?
O1 W1 O12 77.1(2) . . ?
O1 W1 O17 77.3(2) . . ?
O5 W1 O10 102.2(3) . . ?
O5 W1 O11 103.4(3) . . ?
O5 W1 O12 102.6(3) . . ?
O5 W1 O17 104.1(3) . . ?
O10 W1 O11 84.4(3) . . ?
O10 W1 O12 85.7(3) . . ?
O10 W1 O17 153.7(3) . . ?
O11 W1 O12 153.6(2) . . ?
O11 W1 O17 89.1(3) . . ?
O12 W1 O17 89.1(3) . . ?
O1 W2 O6 179.0(3) . . ?
O1 W2 O9 76.9(2) . . ?
O1 W2 O11 77.1(2) . . ?
O1 W2 O15 77.4(2) . . ?
O1 W2 O19 75.6(2) . . ?
O6 W2 O9 102.7(3) . . ?
O6 W2 O11 103.2(3) . . ?
O6 W2 O15 103.5(3) . . ?
O6 W2 O19 103.5(3) . . ?
O9 W2 O11 153.6(2) . . ?
O9 W2 O15 88.6(3) . . ?
O9 W2 O19 84.0(3) . . ?
O11 W2 O15 90.5(3) . . ?
O11 W2 O19 84.9(3) . . ?
O15 W2 O19 153.0(2) . . ?
O1 W3 O3 178.6(3) . . ?
O1 W3 O9 77.1(2) . . ?
O1 W3 O13 76.7(2) . . ?
O1 W3 O16 76.3(2) . . ?
O1 W3 O18 77.5(2) . . ?
O3 W3 O9 104.3(3) . . ?
O3 W3 O13 101.9(3) . . ?
O3 W3 O16 103.3(3) . . ?
O3 W3 O18 102.9(3) . . ?
O9 W3 O13 153.6(2) . . ?
O9 W3 O16 85.4(3) . . ?
O9 W3 O18 89.3(3) . . ?
O13 W3 O16 85.3(3) . . ?
O13 W3 O18 88.2(3) . . ?
O16 W3 O18 153.8(2) . . ?
O1 W4 O2 177.6(3) . . ?
O1 W4 O8 75.4(2) . . ?
O1 W4 O12 76.3(2) . . ?
O1 W4 O13 76.5(2) . . ?
O1 W4 O14 77.3(2) . . ?
O2 W4 O8 102.6(3) . . ?
O2 W4 O12 104.9(3) . . ?
O2 W4 O13 102.1(3) . . ?
O2 W4 O14 104.7(3) . . ?
O8 W4 O12 84.5(3) . . ?
O8 W4 O13 85.4(3) . . ?
O8 W4 O14 152.7(2) . . ?
O12 W4 O13 152.6(2) . . ?
O12 W4 O14 88.1(3) . . ?
O13 W4 O14 89.4(3) . . ?
O1 W5 O4 179.4(3) . . ?
O1 W5 O8 76.4(2) . . ?
O1 W5 O10 75.6(2) . . ?
O1 W5 O16 76.3(2) . . ?
O1 W5 O19 76.7(2) . . ?
O4 W5 O8 104.2(3) . . ?
O4 W5 O10 104.6(3) . . ?
O4 W5 O16 103.5(3) . . ?
O4 W5 O19 102.7(3) . . ?
O8 W5 O10 86.4(3) . . ?
O8 W5 O16 87.1(3) . . ?
O8 W5 O19 153.1(2) . . ?
O10 W5 O16 151.9(2) . . ?
O10 W5 O19 87.0(3) . . ?
O16 W5 O19 86.7(3) . . ?
Ti1 O1 W1 89.84(18) . . ?
Ti1 O1 W2 89.50(18) . . ?
Ti1 O1 W3 89.56(19) . . ?
Ti1 O1 W4 89.4(2) . . ?
Ti1 O1 W5 179.7(3) . . ?
W1 O1 W2 89.87(19) . . ?
W1 O1 W3 179.4(3) . . ?
W1 O1 W4 89.90(18) . . ?
W1 O1 W5 90.41(19) . . ?
W2 O1 W3 90.13(18) . . ?
W2 O1 W4 178.9(3) . . ?
W2 O1 W5 90.6(2) . . ?
W3 O1 W4 90.08(19) . . ?
W3 O1 W5 90.19(17) . . ?
W4 O1 W5 90.50(18) . . ?
Ti1 O7 Ti1 173.1(6) . 7 ?
W4 O8 W5 117.8(3) . . ?
W2 O9 W3 115.8(3) . . ?
W1 O10 W5 117.6(3) . . ?
W1 O11 W2 116.0(3) . . ?
W1 O12 W4 116.6(3) . . ?
W3 O13 W4 116.6(3) . . ?
Ti1 O14 W4 115.0(3) . . ?
Ti1 O15 W2 115.3(3) . . ?
W3 O16 W5 117.2(3) . . ?
Ti1 O17 W1 115.3(3) . . ?
Ti1 O18 W3 115.1(3) . . ?
W2 O19 W5 117.1(3) . . ?
C1 N1 C5 109.8(8) . . ?
C1 N1 C9 106.9(7) . . ?
C1 N1 C13 111.4(8) . . ?
C5 N1 C9 110.4(8) . . ?
C5 N1 C13 107.9(7) . . ?
C9 N1 C13 110.4(8) . . ?
C17 N2 C21 106.3(8) . . ?
C17 N2 C25 106.8(7) . . ?
C17 N2 C29 111.6(8) . . ?
C21 N2 C25 110.1(8) . . ?
C21 N2 C29 110.0(7) . . ?
C25 N2 C29 111.9(8) . . ?
C33 N3 C37 111.0(7) . . ?
C33 N3 C41 106.4(7) . . ?
C33 N3 C45 111.3(7) . . ?
C37 N3 C41 110.7(7) . . ?
C37 N3 C45 106.1(6) . . ?
C41 N3 C45 111.3(7) . . ?
N1 C1 C2 114.2(8) . . ?
C1 C2 C3 111.4(9) . . ?
C2 C3 C4 112.4(11) . . ?
N1 C5 C6 116.4(9) . . ?
C5 C6 C7 115.3(10) . . ?
C6 C7 C8 112.5(11) . . ?
N1 C9 C10 113.7(9) . . ?
C9 C10 C11 113.8(11) . . ?
C10 C11 C12 113.3(13) . . ?
N1 C13 C14 115.5(8) . . ?
C13 C14 C15 109.5(8) . . ?
C14 C15 C16 112.5(9) . . ?
N2 C17 C18 115.8(8) . . ?
C17 C18 C19 109.4(8) . . ?
C18 C19 C20 112.8(10) . . ?
N2 C21 C22 117.6(8) . . ?
C21 C22 C23 108.7(9) . . ?
C22 C23 C24 111.5(10) . . ?
N2 C25 C26 116.6(8) . . ?
C25 C26 C27 108.6(9) . . ?
C26 C27 C28 112.8(10) . . ?
N2 C29 C30 114.8(8) . . ?
C29 C30 C31 109.0(8) . . ?
C30 C31 C32 115.1(9) . . ?
N3 C33 C34 116.2(8) . . ?
C33 C34 C35 110.8(8) . . ?
C34 C35 C36 112.9(9) . . ?
N3 C37 C38 114.7(7) . . ?
C37 C38 C39 111.9(9) . . ?
C38 C39 C40 113.1(10) . . ?
N3 C41 C42 115.4(7) . . ?
C41 C42 C43 110.9(9) . . ?
C42 C43 C44 112.5(11) . . ?
N3 C45 C46 116.0(7) . . ?
C45 C46 C47 110.1(8) . . ?
C46 C47 C48 113.9(8) . . ?
N4 C49 C50 180.0(15) . . ?
N5 C51 C52 180.0(18) . . ?

loop_
_geom_bond_atom_site_label_1
_geom_bond_atom_site_label_2
_geom_bond_distance
_geom_bond_site_symmetry_2
_geom_bond_publ_flag
Ti1 O1 2.237(5) . ?
Ti1 O7 1.8009(14) . ?
Ti1 O14 1.945(6) . ?
Ti1 O15 1.951(6) . ?
Ti1 O17 1.938(6) . ?
Ti1 O18 1.935(6) . ?
W1 O1 2.306(5) . ?
W1 O5 1.728(6) . ?
W1 O10 1.919(6) . ?
W1 O11 1.951(6) . ?
W1 O12 1.922(6) . ?
W1 O17 1.859(5) . ?
W2 O1 2.327(5) . ?
W2 O6 1.702(6) . ?
W2 O9 1.932(6) . ?
W2 O11 1.907(6) . ?
W2 O15 1.854(5) . ?
W2 O19 1.976(6) . ?
W3 O1 2.310(5) . ?
W3 O3 1.707(6) . ?
W3 O9 1.944(6) . ?
W3 O13 1.940(6) . ?
W3 O16 1.942(6) . ?
W3 O18 1.862(5) . ?
W4 O1 2.332(5) . ?
W4 O2 1.714(6) . ?
W4 O8 1.965(6) . ?
W4 O12 1.930(6) . ?
W4 O13 1.921(6) . ?
W4 O14 1.868(5) . ?
W5 O1 2.333(5) . ?
W5 O4 1.699(6) . ?
W5 O8 1.905(6) . ?
W5 O10 1.931(7) . ?
W5 O16 1.911(6) . ?
W5 O19 1.905(6) . ?
O7 Ti1 1.8009(14) 7 ?
N1 C1 1.529(13) . ?
N1 C5 1.496(12) . ?
N1 C9 1.523(14) . ?
N1 C13 1.520(13) . ?
N2 C17 1.532(12) . ?
N2 C21 1.538(13) . ?
N2 C25 1.514(13) . ?
N2 C29 1.502(12) . ?
N3 C33 1.508(11) . ?
N3 C37 1.511(11) . ?
N3 C41 1.521(11) . ?
N3 C45 1.506(11) . ?
N4 C49 1.47(2) . ?
N5 C51 1.11(2) . ?
C1 C2 1.521(15) . ?
C2 C3 1.482(17) . ?
C3 C4 1.505(17) . ?
C5 C6 1.496(16) . ?
C6 C7 1.486(15) . ?
C7 C8 1.514(19) . ?
C9 C10 1.523(16) . ?
C10 C11 1.49(2) . ?
C11 C12 1.45(2) . ?
C13 C14 1.511(13) . ?
C14 C15 1.523(14) . ?
C15 C16 1.521(15) . ?
C17 C18 1.498(15) . ?
C18 C19 1.521(16) . ?
C19 C20 1.513(17) . ?
C21 C22 1.529(14) . ?
C22 C23 1.527(14) . ?
C23 C24 1.520(17) . ?
C25 C26 1.496(15) . ?
C26 C27 1.531(16) . ?
C27 C28 1.510(17) . ?
C29 C30 1.531(13) . ?
C30 C31 1.524(13) . ?
C31 C32 1.525(15) . ?
C33 C34 1.507(14) . ?
C34 C35 1.515(13) . ?
C35 C36 1.506(15) . ?
C37 C38 1.511(13) . ?
C38 C39 1.512(13) . ?
C39 C40 1.492(18) . ?
C41 C42 1.513(13) . ?
C42 C43 1.497(15) . ?
C43 C44 1.535(16) . ?
C45 C46 1.513(13) . ?
C46 C47 1.534(13) . ?
C47 C48 1.510(14) . ?
C49 C50 1.12(2) . ?
C51 C52 1.46(3) . ?
